data_7108871
loop_
_publ_author_name
'Schmidt, Sebastian'
'Prodius, Denis'
'Mereacre, Valeriu'
'Kostakis, George E.'
'Powell, Annie K.'

_publ_section_title
;
 Unprecedented chemical transformation: crystallographic evidence for
 1,1,2,2-tetrahydroxyethane captured within an Fe~6~Dy~3~ single molecule
 magnet
;
_journal_coden_ASTM CHCOFS
_journal_issue 17
_journal_name_full
;
 Chemical Communications (Cambridge, United Kingdom)
;
_journal_page_first 1696
_journal_page_last 1698
_journal_paper_doi 10.1039/c2cc38006d
_journal_volume 49
_journal_year 2013
_chemical_formula_sum 'C42 H88 Dy3 Fe6 N31 O27'
_chemical_formula_weight 2282.03
_space_group_IT_number 56
_symmetry_cell_setting orthorhombic
_symmetry_space_group_name_Hall '-P 2ab 2ac'
_symmetry_space_group_name_H-M 'P c c n'
_atom_sites_solution_hydrogens geom
_atom_sites_solution_primary direct
_atom_sites_solution_secondary difmap
_audit_creation_method SHELXL-97
_cell_angle_alpha 90.00
_cell_angle_beta 90.00
_cell_angle_gamma 90.00
_cell_formula_units_Z 4
_cell_length_a 13.9586(9)
_cell_length_b 18.4257(14)
_cell_length_c 28.917(3)
_cell_measurement_reflns_used 2139
_cell_measurement_temperature 298(2)
_cell_measurement_theta_max 24.08
_cell_measurement_theta_min 2.02
_cell_volume 7437.4(11)
_computing_cell_refinement 'STOE X-AREA'
_computing_data_collection 'STOE X-AREA'
_computing_data_reduction 'STOE X-RED'
_computing_structure_refinement 'SHELXL-97 (Sheldrick, 1997)'
_computing_structure_solution 'SHELXS-97 (Sheldrick, 1990)'
_diffrn_ambient_temperature 298(2)
_diffrn_measured_fraction_theta_full 0.972
_diffrn_measured_fraction_theta_max 0.967
_diffrn_radiation_monochromator graphite
_diffrn_radiation_source 'fine-focus sealed tube'
_diffrn_radiation_type MoK\a
_diffrn_radiation_wavelength 0.71073
_diffrn_reflns_av_R_equivalents 0.1272
_diffrn_reflns_av_sigmaI/netI 0.1144
_diffrn_reflns_limit_h_max 16
_diffrn_reflns_limit_h_min -16
_diffrn_reflns_limit_k_max 22
_diffrn_reflns_limit_k_min -22
_diffrn_reflns_limit_l_max 35
_diffrn_reflns_limit_l_min -22
_diffrn_reflns_number 28156
_diffrn_reflns_theta_full 25.00
_diffrn_reflns_theta_max 26.01
_diffrn_reflns_theta_min 2.92
_exptl_absorpt_coefficient_mu 4.204
_exptl_absorpt_correction_T_max 0.5183
_exptl_absorpt_correction_T_min 0.4196
_exptl_absorpt_correction_type multi-scan
_exptl_absorpt_process_details 'XPREP in SHELXTL 6.14 (BrukerAXS Inc., 2003)'
_exptl_crystal_colour orange
_exptl_crystal_density_diffrn 2.038
_exptl_crystal_density_method 'not measured'
_exptl_crystal_description block
_exptl_crystal_F_000 4508
_exptl_crystal_size_max 0.25
_exptl_crystal_size_mid 0.20
_exptl_crystal_size_min 0.18
_refine_diff_density_max 0.923
_refine_diff_density_min -1.793
_refine_diff_density_rms 0.165
_refine_ls_extinction_method none
_refine_ls_goodness_of_fit_ref 1.014
_refine_ls_hydrogen_treatment mixed
_refine_ls_matrix_type full
_refine_ls_number_parameters 486
_refine_ls_number_reflns 7091
_refine_ls_number_restraints 8
_refine_ls_restrained_S_all 1.014
_refine_ls_R_factor_all 0.1225
_refine_ls_R_factor_gt 0.0610
_refine_ls_shift/su_max 0.001
_refine_ls_shift/su_mean 0.000
_refine_ls_structure_factor_coef Fsqd
_refine_ls_weighting_details 'calc w=1/[\s^2^(Fo^2^)+(0.0535P)^2^+0.0000P] where P=(Fo^2^+2Fc^2^)/3'
_refine_ls_weighting_scheme calc
_refine_ls_wR_factor_gt 0.1191
_refine_ls_wR_factor_ref 0.1364
_reflns_number_gt 4032
_reflns_number_total 7091
_reflns_threshold_expression >2sigma(I)
_cod_data_source_file c2cc38006d.txt
_cod_data_source_block dy42ac
_cod_original_cell_volume 7437.4(10)
_cod_original_sg_symbol_H-M Pccn
_cod_database_code 7108871

loop_
_symmetry_equiv_pos_as_xyz
'x, y, z'
'-x+1/2, -y+1/2, z'
'x+1/2, -y, -z+1/2'
'-x, y+1/2, -z+1/2'
'-x, -y, -z'
'x-1/2, y-1/2, -z'
'-x-1/2, y, z-1/2'
'x, -y-1/2, z-1/2'

loop_
_atom_site_label
_atom_site_type_symbol
_atom_site_fract_x
_atom_site_fract_y
_atom_site_fract_z
_atom_site_U_iso_or_equiv
_atom_site_adp_type
_atom_site_occupancy
_atom_site_symmetry_multiplicity
_atom_site_calc_flag
_atom_site_refinement_flags
_atom_site_disorder_assembly
_atom_site_disorder_group
Dy1 Dy 0.7500 0.7500 0.01868(3) 0.03446(19) Uani 1 2 d S . .
Dy2 Dy 0.89854(4) 0.97213(3) 0.15949(2) 0.04157(16) Uani 1 1 d . A .
Fe2 Fe 0.73078(10) 0.93001(7) 0.07739(6) 0.0375(4) Uani 1 1 d . A .
Fe1 Fe 0.57426(10) 0.80084(7) 0.09307(6) 0.0347(4) Uani 1 1 d . . .
Fe3 Fe 0.96480(11) 0.79997(8) 0.18236(7) 0.0461(4) Uani 1 1 d . . .
N1 N 1.0359(7) 1.0128(5) 0.1068(4) 0.050(3) Uani 1 1 d . . .
N2 N 0.7905(7) 1.0032(5) 0.2299(5) 0.055(3) Uani 1 1 d . . .
N3 N 0.4354(6) 0.8322(4) 0.0591(4) 0.046(3) Uani 1 1 d . . .
N4 N 0.7500 0.7500 -0.0761(8) 0.085(6) Uani 1 2 d S . .
N5 N 0.7389(7) 0.8814(4) 0.0090(4) 0.045(3) Uani 1 1 d . . .
N6 N 0.7144(7) 0.9097(4) -0.0257(4) 0.048(3) Uani 1 1 d . . .
N7 N 0.6910(11) 0.9367(6) -0.0580(6) 0.092(5) Uani 1 1 d . . .
N8 N 0.7009(7) 1.0275(5) 0.0471(5) 0.061(3) Uani 1 1 d . . .
N9 N 0.7536(8) 1.0640(5) 0.0252(4) 0.052(3) Uani 1 1 d . . .
N10 N 0.8006(10) 1.1014(7) 0.0047(6) 0.082(4) Uani 1 1 d . . .
N11 N 0.8906(9) 0.7209(6) 0.2192(5) 0.067(3) Uani 1 1 d . . .
N12 N 0.9081(8) 0.6955(5) 0.2542(5) 0.063(3) Uani 1 1 d . . .
N13 N 0.9216(13) 0.6680(7) 0.2890(6) 0.104(6) Uani 1 1 d . . .
N14 N 1.0753(11) 0.7995(11) 0.2262(7) 0.110(6) Uani 1 1 d D . .
N15A N 1.081(3) 0.793(2) 0.2645(10) 0.114(11) Uiso 0.50 1 d PD A 1
N15B N 1.129(2) 0.7707(15) 0.2457(12) 0.092(9) Uiso 0.50 1 d PD A 2
N16A N 1.074(4) 0.808(3) 0.3020(13) 0.19(2) Uiso 0.50 1 d PD A 1
N16B N 1.165(3) 0.732(2) 0.2696(16) 0.174(18) Uiso 0.50 1 d PD A 2
C1 C 0.9459(8) 0.9279(6) 0.0565(5) 0.044(3) Uani 1 1 d . . .
H1A H 0.9258 0.9205 0.0248 0.053 Uiso 1 1 calc R . .
H1B H 0.9772 0.8840 0.0672 0.053 Uiso 1 1 calc R . .
C2 C 1.0143(9) 0.9910(6) 0.0592(5) 0.055(4) Uani 1 1 d . . .
H2A H 1.0736 0.9779 0.0438 0.066 Uiso 1 1 calc R . .
H2B H 0.9869 1.0320 0.0429 0.066 Uiso 1 1 calc R . .
C3 C 1.0462(11) 1.0937(6) 0.1086(6) 0.069(4) Uani 1 1 d . . .
H3A H 1.0866 1.1098 0.0833 0.083 Uiso 1 1 calc R . .
H3B H 1.0767 1.1076 0.1374 0.083 Uiso 1 1 calc R . .
C4 C 0.9496(12) 1.1296(6) 0.1051(6) 0.064(4) Uani 1 1 d . . .
H4A H 0.9559 1.1812 0.1108 0.077 Uiso 1 1 calc R . .
H4B H 0.9239 1.1230 0.0742 0.077 Uiso 1 1 calc R . .
C5 C 1.1226(9) 0.9782(6) 0.1258(6) 0.059(4) Uani 1 1 d . . .
H5A H 1.1389 1.0007 0.1551 0.070 Uiso 1 1 calc R . .
H5B H 1.1758 0.9855 0.1048 0.070 Uiso 1 1 calc R . .
C6 C 1.1073(9) 0.8987(7) 0.1329(7) 0.071(4) Uani 1 1 d . A .
H6A H 1.1119 0.8736 0.1035 0.086 Uiso 1 1 calc R . .
H6B H 1.1567 0.8796 0.1532 0.086 Uiso 1 1 calc R . .
C7 C 0.9400(13) 1.0498(12) 0.2638(7) 0.101(6) Uani 1 1 d . A .
H7A H 0.9685 1.0917 0.2788 0.122 Uiso 1 1 calc R . .
H7B H 0.9501 1.0079 0.2835 0.122 Uiso 1 1 calc R . .
C8 C 0.8348(12) 1.0623(10) 0.2575(7) 0.096(6) Uani 1 1 d . . .
H8A H 0.8041 1.0647 0.2875 0.115 Uiso 1 1 calc R . .
H8B H 0.8247 1.1083 0.2420 0.115 Uiso 1 1 calc R . .
C9 C 0.7001(10) 1.0294(6) 0.2106(5) 0.059(4) Uani 1 1 d . . .
H9A H 0.7091 1.0779 0.1983 0.071 Uiso 1 1 calc R . .
H9B H 0.6524 1.0320 0.2349 0.071 Uiso 1 1 calc R . .
C10 C 0.6646(9) 0.9799(8) 0.1725(6) 0.068(5) Uani 1 1 d . A .
H10A H 0.6399 0.9355 0.1859 0.082 Uiso 1 1 calc R . .
H10B H 0.6130 1.0035 0.1558 0.082 Uiso 1 1 calc R . .
C11 C 0.7740(13) 0.9392(9) 0.2578(7) 0.093(6) Uani 1 1 d . . .
H11A H 0.7078 0.9245 0.2538 0.112 Uiso 1 1 calc R . .
H11B H 0.7823 0.9524 0.2900 0.112 Uiso 1 1 calc R . .
C12 C 0.8346(16) 0.8770(10) 0.2481(8) 0.106(7) Uani 1 1 d . A .
H12A H 0.8803 0.8728 0.2732 0.127 Uiso 1 1 calc R . .
H12B H 0.7945 0.8340 0.2491 0.127 Uiso 1 1 calc R . .
C13 C 0.5086(9) 0.7485(7) 0.0047(5) 0.058(4) Uani 1 1 d . . .
H13A H 0.4716 0.7056 0.0124 0.069 Uiso 1 1 calc R B 1
H13B H 0.5301 0.7439 -0.0271 0.069 Uiso 1 1 calc R B 1
C14A C 0.4461(18) 0.8156(14) 0.0096(12) 0.048(8) Uani 0.50 1 d P C 1
H14A H 0.4756 0.8563 -0.0062 0.057 Uiso 0.50 1 calc PR C 1
H14B H 0.3838 0.8069 -0.0041 0.057 Uiso 0.50 1 calc PR C 1
C14B C 0.423(2) 0.7760(18) 0.0251(16) 0.079(13) Uani 0.50 1 d P C 2
H14C H 0.3893 0.7359 0.0396 0.095 Uiso 0.50 1 calc PR C 2
H14D H 0.3822 0.7946 0.0007 0.095 Uiso 0.50 1 calc PR C 2
C15A C 0.4244(15) 0.9132(9) 0.0676(9) 0.034(5) Uiso 0.50 1 d P C 1
H15A H 0.3811 0.9338 0.0449 0.041 Uiso 0.50 1 calc PR C 1
H15B H 0.3972 0.9212 0.0981 0.041 Uiso 0.50 1 calc PR C 1
C15B C 0.448(2) 0.9049(12) 0.0397(12) 0.055(6) Uiso 0.50 1 d P C 2
H15C H 0.4688 0.9005 0.0078 0.066 Uiso 0.50 1 calc PR C 2
H15D H 0.3868 0.9298 0.0397 0.066 Uiso 0.50 1 calc PR C 2
C16 C 0.5164(8) 0.9480(6) 0.0645(7) 0.073(5) Uani 1 1 d . . .
H16A H 0.5318 0.9560 0.0322 0.087 Uiso 1 1 calc R C 1
H16B H 0.5130 0.9950 0.0795 0.087 Uiso 1 1 calc R C 1
C17A C 0.361(3) 0.834(2) 0.0967(17) 0.099(12) Uiso 0.50 1 d P C 1
H17A H 0.3534 0.8833 0.1072 0.118 Uiso 0.50 1 calc PR C 1
H17B H 0.3001 0.8185 0.0835 0.118 Uiso 0.50 1 calc PR C 1
C17B C 0.3562(17) 0.7957(12) 0.0817(9) 0.042(5) Uiso 0.50 1 d P C 2
H17C H 0.3486 0.7471 0.0693 0.050 Uiso 0.50 1 calc PR C 2
H17D H 0.2971 0.8223 0.0766 0.050 Uiso 0.50 1 calc PR C 2
C18 C 0.3788(9) 0.7923(8) 0.1330(7) 0.075(5) Uani 1 1 d . . .
H18A H 0.3431 0.7474 0.1299 0.090 Uiso 1 1 calc R C 1
H18B H 0.3558 0.8169 0.1605 0.090 Uiso 1 1 calc R C 1
C19 C 0.7713(7) 0.7876(4) 0.1311(5) 0.036(3) Uani 1 1 d . . .
H19A H 0.7517 0.8139 0.1590 0.043 Uiso 1 1 calc R . .
O1 O 0.8673(5) 0.9426(3) 0.0839(3) 0.0386(19) Uani 1 1 d . . .
O2 O 0.8862(7) 1.0981(4) 0.1383(4) 0.071(3) Uani 1 1 d D . .
H21 H 0.8393 1.1268 0.1519 0.085 Uiso 1 1 calc RD . .
O3 O 1.0177(5) 0.8865(4) 0.1524(3) 0.049(2) Uani 1 1 d . . .
O4 O 0.9850(7) 1.0381(5) 0.2200(4) 0.064(3) Uani 1 1 d D . .
H41 H 1.013(9) 1.076(5) 0.208(5) 0.077 Uiso 1 1 d D . .
O5 O 0.7397(5) 0.9637(3) 0.1420(3) 0.044(2) Uani 1 1 d . . .
O6 O 0.8830(5) 0.8754(4) 0.2090(3) 0.047(2) Uani 1 1 d . . .
O7 O 0.5886(5) 0.7538(3) 0.0344(3) 0.0395(19) Uani 1 1 d . C .
O8 O 0.5907(5) 0.9063(3) 0.0853(3) 0.0402(19) Uani 1 1 d . A .
O9 O 0.4770(5) 0.7754(4) 0.1391(3) 0.048(2) Uani 1 1 d . . .
O10 O 0.7281(4) 0.8201(3) 0.0906(3) 0.0276(17) Uani 1 1 d . . .
O11 O 0.8686(4) 0.7827(3) 0.1291(3) 0.0334(17) Uani 1 1 d . . .
O12 O 0.6713(7) 0.7414(5) -0.0551(4) 0.069(3) Uani 1 1 d . . .
O13 O 0.7500 0.7500 -0.1285(11) 0.192(12) Uani 1 2 d S . .
O14 O 0.724(2) 0.1744(14) 0.1301(13) 0.241(11) Uiso 1 1 d D . .
C20 C 0.629(3) 0.166(4) 0.111(3) 0.41(4) Uiso 1 1 d D . .
H20A H 0.6388 0.1245 0.0903 0.495 Uiso 1 1 calc R . .
H20B H 0.6257 0.2071 0.0901 0.495 Uiso 1 1 calc R . .
C21 C 0.521(4) 0.156(3) 0.123(2) 0.32(3) Uiso 1 1 d D . .
H21A H 0.4845 0.1530 0.0945 0.477 Uiso 1 1 calc R . .
H21B H 0.4994 0.1966 0.1405 0.477 Uiso 1 1 calc R . .
H21C H 0.5125 0.1121 0.1400 0.477 Uiso 1 1 calc R . .

loop_
_atom_site_aniso_label
_atom_site_aniso_U_11
_atom_site_aniso_U_22
_atom_site_aniso_U_33
_atom_site_aniso_U_23
_atom_site_aniso_U_13
_atom_site_aniso_U_12
Dy1 0.0266(4) 0.0265(3) 0.0503(5) 0.000 0.000 0.0002(3)
Dy2 0.0238(3) 0.0461(2) 0.0548(4) -0.0092(2) -0.0001(3) -0.0083(2)
Fe2 0.0220(9) 0.0298(6) 0.0606(12) -0.0039(6) -0.0053(7) -0.0003(5)
Fe1 0.0144(8) 0.0326(6) 0.0572(12) -0.0011(6) -0.0043(7) 0.0025(5)
Fe3 0.0241(9) 0.0563(9) 0.0578(13) 0.0010(8) -0.0081(8) 0.0024(7)
N1 0.036(6) 0.061(5) 0.053(8) -0.008(5) 0.000(5) -0.024(4)
N2 0.026(6) 0.067(6) 0.071(9) -0.017(6) 0.006(5) 0.000(4)
N3 0.019(5) 0.047(5) 0.072(9) 0.004(5) -0.011(5) 0.006(4)
N4 0.101(19) 0.083(11) 0.070(15) 0.000 0.000 -0.026(11)
N5 0.049(6) 0.022(3) 0.062(8) 0.006(4) -0.004(5) 0.000(4)
N6 0.051(7) 0.028(4) 0.066(9) 0.008(5) -0.004(6) 0.003(4)
N7 0.116(12) 0.059(7) 0.100(14) 0.014(7) 0.003(10) 0.029(7)
N8 0.030(6) 0.048(5) 0.107(11) 0.008(6) 0.002(6) 0.004(4)
N9 0.041(6) 0.038(4) 0.078(9) -0.005(5) -0.004(6) 0.000(5)
N10 0.061(9) 0.078(7) 0.107(13) 0.028(8) 0.007(8) -0.004(6)
N11 0.069(8) 0.069(6) 0.064(9) 0.026(6) -0.001(7) 0.007(6)
N12 0.063(8) 0.042(5) 0.084(11) -0.001(6) -0.001(7) 0.022(5)
N13 0.151(15) 0.084(8) 0.078(12) 0.034(8) -0.012(11) 0.043(9)
N14 0.059(10) 0.193(15) 0.078(13) -0.019(11) -0.043(9) 0.025(10)
C1 0.026(7) 0.055(6) 0.052(9) -0.010(5) 0.006(6) -0.013(5)
C2 0.033(7) 0.059(7) 0.073(11) -0.016(6) 0.008(7) -0.015(5)
C3 0.087(12) 0.054(7) 0.066(11) -0.012(7) 0.007(9) -0.037(7)
C4 0.085(11) 0.047(6) 0.061(11) -0.008(6) 0.002(8) -0.014(7)
C5 0.030(8) 0.075(8) 0.071(11) -0.004(7) -0.006(6) -0.022(6)
C6 0.020(7) 0.088(9) 0.106(15) -0.004(9) 0.002(8) -0.013(6)
C7 0.060(12) 0.174(17) 0.069(14) -0.039(12) -0.008(10) -0.038(11)
C8 0.066(12) 0.126(13) 0.094(16) -0.068(11) 0.005(10) -0.014(9)
C9 0.051(9) 0.055(6) 0.072(11) -0.007(7) 0.014(7) 0.000(6)
C10 0.024(8) 0.088(9) 0.092(14) -0.038(8) 0.002(7) 0.007(6)
C11 0.080(13) 0.113(12) 0.085(15) -0.003(10) 0.043(11) 0.029(10)
C12 0.117(17) 0.112(12) 0.088(16) 0.002(11) 0.049(13) 0.042(11)
C13 0.038(8) 0.059(6) 0.076(11) -0.022(7) -0.020(7) 0.014(6)
C14A 0.018(14) 0.047(14) 0.08(2) 0.007(14) -0.015(13) 0.005(10)
C14B 0.05(2) 0.072(19) 0.11(4) -0.06(2) -0.05(2) 0.017(16)
C16 0.024(7) 0.043(6) 0.151(17) 0.000(7) -0.040(8) 0.008(5)
C18 0.025(8) 0.095(9) 0.105(15) 0.012(9) 0.023(8) 0.009(6)
C19 0.017(6) 0.032(4) 0.058(9) -0.007(5) -0.004(5) -0.003(4)
O1 0.023(4) 0.041(3) 0.052(6) -0.010(3) 0.000(4) -0.005(3)
O2 0.064(6) 0.040(4) 0.110(9) -0.001(4) 0.029(6) -0.008(4)
O3 0.018(4) 0.059(4) 0.070(7) 0.001(4) 0.000(4) -0.006(3)
O4 0.056(6) 0.072(5) 0.066(8) -0.011(5) -0.004(5) -0.024(4)
O5 0.014(4) 0.051(4) 0.068(6) -0.013(4) 0.004(4) -0.002(3)
O6 0.031(5) 0.056(4) 0.055(6) -0.006(4) 0.006(4) -0.005(3)
O7 0.022(4) 0.033(3) 0.063(6) -0.005(3) -0.013(3) -0.004(3)
O8 0.023(4) 0.033(3) 0.064(6) -0.004(3) -0.008(4) 0.005(3)
O9 0.017(4) 0.051(4) 0.075(7) 0.006(4) 0.006(4) 0.013(3)
O10 0.013(4) 0.026(3) 0.044(5) 0.000(3) -0.004(3) 0.000(2)
O11 0.011(4) 0.037(3) 0.052(5) 0.000(3) -0.001(3) 0.003(2)
O12 0.049(6) 0.096(6) 0.062(7) -0.006(5) -0.010(5) -0.024(5)
O13 0.22(3) 0.27(3) 0.09(2) 0.000 0.000 -0.06(3)

loop_
_atom_type_symbol
_atom_type_description
_atom_type_scat_dispersion_real
_atom_type_scat_dispersion_imag
_atom_type_scat_source
C C 0.0033 0.0016 'International Tables Vol C Tables 4.2.6.8 and 6.1.1.4'
H H 0.0000 0.0000 'International Tables Vol C Tables 4.2.6.8 and 6.1.1.4'
N N 0.0061 0.0033 'International Tables Vol C Tables 4.2.6.8 and 6.1.1.4'
O O 0.0106 0.0060 'International Tables Vol C Tables 4.2.6.8 and 6.1.1.4'
Fe Fe 0.3463 0.8444 'International Tables Vol C Tables 4.2.6.8 and 6.1.1.4'
Dy Dy -0.1892 4.4098 'International Tables Vol C Tables 4.2.6.8 and 6.1.1.4'

loop_
_geom_angle_atom_site_label_1
_geom_angle_atom_site_label_2
_geom_angle_atom_site_label_3
_geom_angle
_geom_angle_site_symmetry_1
_geom_angle_site_symmetry_3
O7 Dy1 O7 157.2(4) 2_665 .
O7 Dy1 O12 74.3(3) 2_665 2_665
O7 Dy1 O12 128.4(3) . 2_665
O7 Dy1 O12 128.4(3) 2_665 .
O7 Dy1 O12 74.3(3) . .
O12 Dy1 O12 54.9(5) 2_665 .
O7 Dy1 N5 96.6(3) 2_665 .
O7 Dy1 N5 86.0(3) . .
O12 Dy1 N5 82.1(3) 2_665 .
O12 Dy1 N5 86.2(3) . .
O7 Dy1 N5 86.0(3) 2_665 2_665
O7 Dy1 N5 96.6(3) . 2_665
O12 Dy1 N5 86.2(3) 2_665 2_665
O12 Dy1 N5 82.1(3) . 2_665
N5 Dy1 N5 166.8(5) . 2_665
O7 Dy1 O10 88.3(2) 2_665 .
O7 Dy1 O10 72.3(2) . .
O12 Dy1 O10 140.4(3) 2_665 .
O12 Dy1 O10 136.5(3) . .
N5 Dy1 O10 64.5(3) . .
N5 Dy1 O10 128.6(3) 2_665 .
O7 Dy1 O10 72.3(2) 2_665 2_665
O7 Dy1 O10 88.3(2) . 2_665
O12 Dy1 O10 136.5(3) 2_665 2_665
O12 Dy1 O10 140.4(3) . 2_665
N5 Dy1 O10 128.6(3) . 2_665
N5 Dy1 O10 64.5(3) 2_665 2_665
O10 Dy1 O10 65.1(3) . 2_665
O7 Dy1 N4 101.4(2) 2_665 .
O7 Dy1 N4 101.4(2) . .
O12 Dy1 N4 27.5(3) 2_665 .
O12 Dy1 N4 27.5(3) . .
N5 Dy1 N4 83.4(3) . .
N5 Dy1 N4 83.4(3) 2_665 .
O10 Dy1 N4 147.47(14) . .
O10 Dy1 N4 147.47(14) 2_665 .
O7 Dy1 Fe1 32.70(19) 2_665 2_665
O7 Dy1 Fe1 126.3(2) . 2_665
O12 Dy1 Fe1 104.5(3) 2_665 2_665
O12 Dy1 Fe1 150.9(3) . 2_665
N5 Dy1 Fe1 113.1(2) . 2_665
N5 Dy1 Fe1 75.7(2) 2_665 2_665
O10 Dy1 Fe1 72.51(14) . 2_665
O10 Dy1 Fe1 39.82(14) 2_665 2_665
N4 Dy1 Fe1 129.32(3) . 2_665
O7 Dy1 Fe1 126.3(2) 2_665 .
O7 Dy1 Fe1 32.70(19) . .
O12 Dy1 Fe1 150.9(3) 2_665 .
O12 Dy1 Fe1 104.5(3) . .
N5 Dy1 Fe1 75.7(2) . .
N5 Dy1 Fe1 113.1(2) 2_665 .
O10 Dy1 Fe1 39.82(14) . .
O10 Dy1 Fe1 72.51(14) 2_665 .
N4 Dy1 Fe1 129.32(3) . .
Fe1 Dy1 Fe1 101.35(6) 2_665 .
O5 Dy2 O6 89.6(3) . .
O5 Dy2 O1 65.6(3) . .
O6 Dy2 O1 113.1(3) . .
O5 Dy2 O3 129.5(2) . .
O6 Dy2 O3 65.9(3) . .
O1 Dy2 O3 83.7(3) . .
O5 Dy2 O2 86.5(3) . .
O6 Dy2 O2 154.2(3) . .
O1 Dy2 O2 88.4(3) . .
O3 Dy2 O2 133.6(3) . .
O5 Dy2 O4 132.2(3) . .
O6 Dy2 O4 89.2(3) . .
O1 Dy2 O4 153.2(3) . .
O3 Dy2 O4 92.7(3) . .
O2 Dy2 O4 74.9(4) . .
O5 Dy2 N1 128.0(3) . .
O6 Dy2 N1 132.0(3) . .
O1 Dy2 N1 69.2(3) . .
O3 Dy2 N1 66.8(3) . .
O2 Dy2 N1 67.7(3) . .
O4 Dy2 N1 84.9(3) . .
O5 Dy2 N2 67.9(3) . .
O6 Dy2 N2 68.1(3) . .
O1 Dy2 N2 133.5(3) . .
O3 Dy2 N2 129.9(3) . .
O2 Dy2 N2 86.9(3) . .
O4 Dy2 N2 67.5(3) . .
N1 Dy2 N2 146.8(3) . .
O5 Dy2 Fe3 104.25(17) . .
O6 Dy2 Fe3 34.2(2) . .
O1 Dy2 Fe3 90.91(17) . .
O3 Dy2 Fe3 34.31(19) . .
O2 Dy2 Fe3 167.8(2) . .
O4 Dy2 Fe3 101.0(2) . .
N1 Dy2 Fe3 100.8(2) . .
N2 Dy2 Fe3 102.3(2) . .
O5 Dy2 Fe2 33.4(2) . .
O6 Dy2 Fe2 101.1(2) . .
O1 Dy2 Fe2 32.39(18) . .
O3 Dy2 Fe2 106.1(2) . .
O2 Dy2 Fe2 89.6(3) . .
O4 Dy2 Fe2 160.9(2) . .
N1 Dy2 Fe2 99.5(2) . .
N2 Dy2 Fe2 101.3(2) . .
Fe3 Dy2 Fe2 96.34(4) . .
O1 Fe2 O5 78.9(3) . .
O1 Fe2 O8 166.7(3) . .
O5 Fe2 O8 91.3(3) . .
O1 Fe2 N8 97.9(4) . .
O5 Fe2 N8 98.2(4) . .
O8 Fe2 N8 92.3(3) . .
O1 Fe2 O10 96.8(3) . .
O5 Fe2 O10 97.7(3) . .
O8 Fe2 O10 75.5(2) . .
N8 Fe2 O10 160.1(4) . .
O1 Fe2 N5 94.9(4) . .
O5 Fe2 N5 171.1(3) . .
O8 Fe2 N5 93.7(3) . .
N8 Fe2 N5 89.0(4) . .
O10 Fe2 N5 76.4(3) . .
O1 Fe2 Dy2 39.6(2) . .
O5 Fe2 Dy2 39.5(2) . .
O8 Fe2 Dy2 129.3(3) . .
N8 Fe2 Dy2 103.8(3) . .
O10 Fe2 Dy2 96.09(19) . .
N5 Fe2 Dy2 133.5(3) . .
O7 Fe1 O9 124.5(3) . .
O7 Fe1 O8 109.5(3) . .
O9 Fe1 O8 113.2(3) . .
O7 Fe1 O11 94.1(3) . 2_665
O9 Fe1 O11 75.0(3) . 2_665
O8 Fe1 O11 139.8(3) . 2_665
O7 Fe1 O10 86.7(3) . .
O9 Fe1 O10 138.1(3) . .
O8 Fe1 O10 73.8(2) . .
O11 Fe1 O10 75.6(2) 2_665 .
O7 Fe1 N3 79.6(4) . .
O9 Fe1 N3 76.2(4) . .
O8 Fe1 N3 78.3(3) . .
O11 Fe1 N3 139.5(3) 2_665 .
O10 Fe1 N3 142.6(3) . .
O7 Fe1 Dy1 40.40(19) . .
O9 Fe1 Dy1 150.0(2) . .
O8 Fe1 Dy1 96.6(2) . .
O11 Fe1 Dy1 80.3(2) 2_665 .
O10 Fe1 Dy1 46.52(18) . .
N3 Fe1 Dy1 114.6(3) . .
O6 Fe3 O3 79.4(3) . .
O6 Fe3 N14 101.8(6) . .
O3 Fe3 N14 89.6(7) . .
O6 Fe3 O9 163.4(4) . 2_665
O3 Fe3 O9 97.6(4) . 2_665
N14 Fe3 O9 94.5(6) . 2_665
O6 Fe3 O11 91.3(3) . .
O3 Fe3 O11 92.3(3) . .
N14 Fe3 O11 166.9(6) . .
O9 Fe3 O11 72.4(3) 2_665 .
O6 Fe3 N11 90.3(4) . .
O3 Fe3 N11 169.7(4) . .
N14 Fe3 N11 93.3(7) . .
O9 Fe3 N11 92.1(4) 2_665 .
O11 Fe3 N11 87.2(4) . .
O6 Fe3 Dy2 41.3(2) . .
O3 Fe3 Dy2 41.4(2) . .
N14 Fe3 Dy2 109.9(6) . .
O9 Fe3 Dy2 129.1(3) 2_665 .
O11 Fe3 Dy2 79.64(17) . .
N11 Fe3 Dy2 128.5(3) . .
C2 N1 C5 113.6(10) . .
C2 N1 C3 109.0(10) . .
C5 N1 C3 109.7(9) . .
C2 N1 Dy2 109.0(6) . .
C5 N1 Dy2 105.4(8) . .
C3 N1 Dy2 110.0(8) . .
C11 N2 C9 110.2(11) . .
C11 N2 C8 111.4(16) . .
C9 N2 C8 108.9(11) . .
C11 N2 Dy2 110.4(8) . .
C9 N2 Dy2 105.9(9) . .
C8 N2 Dy2 109.9(9) . .
C14B N3 C17B 83(2) . .
C14B N3 C15B 114(3) . .
C17B N3 C15B 133.7(16) . .
C14B N3 C14A 36.7(18) . .
C17B N3 C14A 114.8(16) . .
C15B N3 C14A 78.7(18) . .
C14B N3 C17A 115(3) . .
C17B N3 C17A 32.3(16) . .
C15B N3 C17A 110(2) . .
C14A N3 C17A 141(2) . .
C14B N3 C15A 144(2) . .
C17B N3 C15A 107.8(14) . .
C15B N3 C15A 34.5(12) . .
C14A N3 C15A 111.9(16) . .
C17A N3 C15A 78.3(18) . .
C14B N3 Fe1 102.5(13) . .
C17B N3 Fe1 109.9(11) . .
C15B N3 Fe1 107.4(12) . .
C14A N3 Fe1 106.5(11) . .
C17A N3 Fe1 106.5(19) . .
C15A N3 Fe1 105.6(10) . .
O12 N4 O12 123(2) . 2_665
O12 N4 O13 118.7(10) . .
O12 N4 O13 118.7(10) 2_665 .
O12 N4 Dy1 61.3(10) . .
O12 N4 Dy1 61.3(10) 2_665 .
O13 N4 Dy1 180.000(2) . .
N6 N5 Fe2 125.1(7) . .
N6 N5 Dy1 123.7(8) . .
Fe2 N5 Dy1 107.9(4) . .
N7 N6 N5 179.5(15) . .
N9 N8 Fe2 127.2(8) . .
N10 N9 N8 176.6(13) . .
N12 N11 Fe3 129.4(11) . .
N13 N12 N11 176.7(17) . .
N15B N14 N15A 51(2) . .
N15B N14 Fe3 151(2) . .
N15A N14 Fe3 133(3) . .
N14 N15A N16A 157(6) . .
N14 N15B N16B 163(5) . .
O1 C1 C2 108.9(9) . .
O1 C1 H1A 109.9 . .
C2 C1 H1A 109.9 . .
O1 C1 H1B 109.9 . .
C2 C1 H1B 109.9 . .
H1A C1 H1B 108.3 . .
N1 C2 C1 113.0(11) . .
N1 C2 H2A 109.0 . .
C1 C2 H2A 109.0 . .
N1 C2 H2B 109.0 . .
C1 C2 H2B 109.0 . .
H2A C2 H2B 107.8 . .
N1 C3 C4 110.4(10) . .
N1 C3 H3A 109.6 . .
C4 C3 H3A 109.6 . .
N1 C3 H3B 109.6 . .
C4 C3 H3B 109.6 . .
H3A C3 H3B 108.1 . .
O2 C4 C3 109.3(12) . .
O2 C4 H4A 109.8 . .
C3 C4 H4A 109.8 . .
O2 C4 H4B 109.8 . .
C3 C4 H4B 109.8 . .
H4A C4 H4B 108.3 . .
N1 C5 C6 110.9(9) . .
N1 C5 H5A 109.5 . .
C6 C5 H5A 109.5 . .
N1 C5 H5B 109.5 . .
C6 C5 H5B 109.5 . .
H5A C5 H5B 108.0 . .
O3 C6 C5 110.0(11) . .
O3 C6 H6A 109.7 . .
C5 C6 H6A 109.7 . .
O3 C6 H6B 109.7 . .
C5 C6 H6B 109.7 . .
H6A C6 H6B 108.2 . .
O4 C7 C8 110.3(16) . .
O4 C7 H7A 109.6 . .
C8 C7 H7A 109.6 . .
O4 C7 H7B 109.6 . .
C8 C7 H7B 109.6 . .
H7A C7 H7B 108.1 . .
N2 C8 C7 111.2(13) . .
N2 C8 H8A 109.4 . .
C7 C8 H8A 109.4 . .
N2 C8 H8B 109.4 . .
C7 C8 H8B 109.4 . .
H8A C8 H8B 108.0 . .
N2 C9 C10 111.2(10) . .
N2 C9 H9A 109.4 . .
C10 C9 H9A 109.4 . .
N2 C9 H9B 109.4 . .
C10 C9 H9B 109.4 . .
H9A C9 H9B 108.0 . .
O5 C10 C9 110.0(10) . .
O5 C10 H10A 109.7 . .
C9 C10 H10A 109.7 . .
O5 C10 H10B 109.7 . .
C9 C10 H10B 109.7 . .
H10A C10 H10B 108.2 . .
N2 C11 C12 116.4(14) . .
N2 C11 H11A 108.2 . .
C12 C11 H11A 108.2 . .
N2 C11 H11B 108.2 . .
C12 C11 H11B 108.2 . .
H11A C11 H11B 107.4 . .
O6 C12 C11 118.8(16) . .
O6 C12 H12A 107.6 . .
C11 C12 H12A 107.6 . .
O6 C12 H12B 107.6 . .
C11 C12 H12B 107.6 . .
H12A C12 H12B 107.1 . .
O7 C13 C14B 112.7(17) . .
O7 C13 C14A 109.9(14) . .
C14B C13 C14A 36.1(18) . .
O7 C13 H13A 109.7 . .
C14B C13 H13A 75.5 . .
C14A C13 H13A 109.7 . .
O7 C13 H13B 109.7 . .
C14B C13 H13B 133.1 . .
C14A C13 H13B 109.7 . .
H13A C13 H13B 108.2 . .
N3 C14A C13 108.7(18) . .
N3 C14A H14A 110.0 . .
C13 C14A H14A 110.0 . .
N3 C14A H14B 110.0 . .
C13 C14A H14B 110.0 . .
H14A C14A H14B 108.3 . .
C13 C14B N3 116(2) . .
C13 C14B H14C 108.3 . .
N3 C14B H14C 108.3 . .
C13 C14B H14D 108.3 . .
N3 C14B H14D 108.3 . .
H14C C14B H14D 107.4 . .
C16 C15A N3 109.7(15) . .
C16 C15A H15A 109.7 . .
N3 C15A H15A 109.7 . .
C16 C15A H15B 109.7 . .
N3 C15A H15B 109.7 . .
H15A C15A H15B 108.2 . .
C16 C15B N3 113(2) . .
C16 C15B H15C 108.9 . .
N3 C15B H15C 108.9 . .
C16 C15B H15D 108.9 . .
N3 C15B H15D 108.9 . .
H15C C15B H15D 107.7 . .
O8 C16 C15B 113.4(13) . .
O8 C16 C15A 112.5(12) . .
C15B C16 C15A 36.0(13) . .
O8 C16 H16A 109.1 . .
C15B C16 H16A 75.5 . .
C15A C16 H16A 109.1 . .
O8 C16 H16B 109.1 . .
C15B C16 H16B 133.4 . .
C15A C16 H16B 109.1 . .
H16A C16 H16B 107.8 . .
C18 C17A N3 116(3) . .
C18 C17A H17A 108.4 . .
N3 C17A H17A 108.4 . .
C18 C17A H17B 108.4 . .
N3 C17A H17B 108.4 . .
H17A C17A H17B 107.4 . .
N3 C17B C18 107.5(17) . .
N3 C17B H17C 110.2 . .
C18 C17B H17C 110.2 . .
N3 C17B H17D 110.2 . .
C18 C17B H17D 110.2 . .
H17C C17B H17D 108.5 . .
C17A C18 O9 114(2) . .
C17A C18 C17B 32.8(19) . .
O9 C18 C17B 109.5(15) . .
C17A C18 H18A 108.7 . .
O9 C18 H18A 108.7 . .
C17B C18 H18A 80.7 . .
C17A C18 H18B 108.7 . .
O9 C18 H18B 108.7 . .
C17B C18 H18B 135.5 . .
H18A C18 H18B 107.6 . .
O11 C19 O10 114.1(9) . .
O11 C19 C19 109.4(9) . 2_665
O10 C19 C19 102.5(6) . 2_665
O11 C19 H19A 110.2 . .
O10 C19 H19A 110.2 . .
C19 C19 H19A 110.2 2_665 .
C1 O1 Fe2 135.0(7) . .
C1 O1 Dy2 116.2(7) . .
Fe2 O1 Dy2 108.0(3) . .
C4 O2 Dy2 121.2(7) . .
C4 O2 H21 119.4 . .
Dy2 O2 H21 119.4 . .
C6 O3 Fe3 130.5(7) . .
C6 O3 Dy2 125.2(7) . .
Fe3 O3 Dy2 104.3(3) . .
C7 O4 Dy2 119.4(8) . .
C7 O4 H41 116(10) . .
Dy2 O4 H41 109(10) . .
C10 O5 Fe2 128.1(8) . .
C10 O5 Dy2 124.9(8) . .
Fe2 O5 Dy2 107.1(3) . .
C12 O6 Fe3 130.8(9) . .
C12 O6 Dy2 124.5(9) . .
Fe3 O6 Dy2 104.5(4) . .
C13 O7 Fe1 119.2(7) . .
C13 O7 Dy1 130.7(8) . .
Fe1 O7 Dy1 106.9(3) . .
C16 O8 Fe1 119.7(6) . .
C16 O8 Fe2 122.8(7) . .
Fe1 O8 Fe2 109.8(3) . .
C18 O9 Fe1 122.1(9) . .
C18 O9 Fe3 127.8(8) . 2_665
Fe1 O9 Fe3 107.7(3) . 2_665
C19 O10 Fe2 123.3(5) . .
C19 O10 Fe1 108.5(5) . .
Fe2 O10 Fe1 100.6(2) . .
C19 O10 Dy1 114.5(5) . .
Fe2 O10 Dy1 110.8(3) . .
Fe1 O10 Dy1 93.7(2) . .
C19 O11 Fe1 117.7(6) . 2_665
C19 O11 Fe3 127.3(7) . .
Fe1 O11 Fe3 104.2(3) 2_665 .
N4 O12 Dy1 91.3(10) . .
O14 C20 C21 144(7) . .
O14 C20 H20A 100.8 . .
C21 C20 H20A 100.8 . .
O14 C20 H20B 100.8 . .
C21 C20 H20B 100.8 . .
H20A C20 H20B 104.4 . .
C20 C21 H21A 109.5 . .
C20 C21 H21B 109.5 . .
H21A C21 H21B 109.5 . .
C20 C21 H21C 109.5 . .
H21A C21 H21C 109.5 . .
H21B C21 H21C 109.5 . .

loop_
_geom_bond_atom_site_label_1
_geom_bond_atom_site_label_2
_geom_bond_distance
_geom_bond_site_symmetry_2
Dy1 O7 2.299(7) 2_665
Dy1 O7 2.299(7) .
Dy1 O12 2.405(10) 2_665
Dy1 O12 2.405(10) .
Dy1 N5 2.442(7) .
Dy1 N5 2.442(7) 2_665
Dy1 O10 2.468(7) .
Dy1 O10 2.468(7) 2_665
Dy1 N4 2.74(2) .
Dy1 Fe1 3.3945(17) 2_665
Dy1 Fe1 3.3945(17) .
Dy2 O5 2.279(7) .
Dy2 O6 2.297(8) .
Dy2 O1 2.296(8) .
Dy2 O3 2.301(7) .
Dy2 O2 2.407(8) .
Dy2 O4 2.450(9) .
Dy2 N1 2.561(10) .
Dy2 N2 2.598(11) .
Dy2 Fe3 3.3698(16) .
Dy2 Fe2 3.4237(17) .
Fe2 O1 1.928(7) .
Fe2 O5 1.972(9) .
Fe2 O8 2.016(7) .
Fe2 N8 2.041(10) .
Fe2 O10 2.061(5) .
Fe2 N5 2.174(11) .
Fe1 O7 1.917(8) .
Fe1 O9 1.959(8) .
Fe1 O8 1.970(6) .
Fe1 O11 2.023(7) 2_665
Fe1 O10 2.178(6) .
Fe1 N3 2.249(9) .
Fe3 O6 1.957(8) .
Fe3 O3 1.960(8) .
Fe3 N14 1.996(14) .
Fe3 O9 2.037(8) 2_665
Fe3 O11 2.068(8) .
Fe3 N11 2.080(12) .
N1 C2 1.463(18) .
N1 C5 1.476(16) .
N1 C3 1.499(14) .
N2 C11 1.45(2) .
N2 C9 1.461(17) .
N2 C8 1.484(17) .
N3 C14B 1.44(3) .
N3 C17B 1.45(3) .
N3 C15B 1.46(2) .
N3 C14A 1.47(3) .
N3 C17A 1.51(5) .
N3 C15A 1.52(2) .
N4 O12 1.265(14) .
N4 O12 1.265(14) 2_665
N4 O13 1.51(4) .
N5 N6 1.181(15) .
N6 N7 1.109(18) .
N8 N9 1.181(15) .
N9 N10 1.121(16) .
N11 N12 1.143(17) .
N12 N13 1.142(19) .
N14 N15B 1.075(18) .
N14 N15A 1.119(19) .
N15A N16A 1.12(2) .
N15B N16B 1.117(19) .
C1 O1 1.379(13) .
C1 C2 1.506(14) .
C1 H1A 0.9700 .
C1 H1B 0.9700 .
C2 H2A 0.9700 .
C2 H2B 0.9700 .
C3 C4 1.51(2) .
C3 H3A 0.9700 .
C3 H3B 0.9700 .
C4 O2 1.430(17) .
C4 H4A 0.9700 .
C4 H4B 0.9700 .
C5 C6 1.495(17) .
C5 H5A 0.9700 .
C5 H5B 0.9700 .
C6 O3 1.390(15) .
C6 H6A 0.9700 .
C6 H6B 0.9700 .
C7 O4 1.43(2) .
C7 C8 1.50(2) .
C7 H7A 0.9700 .
C7 H7B 0.9700 .
C8 H8A 0.9700 .
C8 H8B 0.9700 .
C9 C10 1.512(19) .
C9 H9A 0.9700 .
C9 H9B 0.9700 .
C10 O5 1.403(15) .
C10 H10A 0.9700 .
C10 H10B 0.9700 .
C11 C12 1.45(2) .
C11 H11A 0.9700 .
C11 H11B 0.9700 .
C12 O6 1.32(2) .
C12 H12A 0.9700 .
C12 H12B 0.9700 .
C13 O7 1.413(14) .
C13 C14B 1.43(4) .
C13 C14A 1.52(3) .
C13 H13A 0.9700 .
C13 H13B 0.9700 .
C14A H14A 0.9700 .
C14A H14B 0.9700 .
C14B H14C 0.9700 .
C14B H14D 0.9700 .
C15A C16 1.44(2) .
C15A H15A 0.9700 .
C15A H15B 0.9700 .
C15B C16 1.43(3) .
C15B H15C 0.9700 .
C15B H15D 0.9700 .
C16 O8 1.424(13) .
C16 H16A 0.9700 .
C16 H16B 0.9700 .
C17A C18 1.32(4) .
C17A H17A 0.9700 .
C17A H17B 0.9700 .
C17B C18 1.52(3) .
C17B H17C 0.9700 .
C17B H17D 0.9700 .
C18 O9 1.416(15) .
C18 H18A 0.9700 .
C18 H18B 0.9700 .
C19 O11 1.363(11) .
C19 O10 1.446(14) .
C19 C19 1.508(17) 2_665
C19 H19A 0.9800 .
O2 H21 0.9300 .
O4 H41 0.88(4) .
O9 Fe3 2.037(8) 2_665
O11 Fe1 2.023(7) 2_665
O14 C20 1.45(2) .
C20 C21 1.55(2) .
C20 H20A 0.9700 .
C20 H20B 0.9700 .
C21 H21A 0.9600 .
C21 H21B 0.9600 .
C21 H21C 0.9600 .

loop_
_geom_hbond_atom_site_label_D
_geom_hbond_atom_site_label_H
_geom_hbond_atom_site_label_A
_geom_hbond_distance_DH
_geom_hbond_distance_HA
_geom_hbond_distance_DA
_geom_hbond_angle_DHA
_geom_hbond_site_symmetry_A
O2 H21 O14 0.93 1.94 2.68(3) 134.7 1_565
O4 H41 N13 0.88(4) 1.93(8) 2.737(15) 153(15) 4_755
